data_4336577
loop_
_publ_author_name
'Yosra M. Badiei'
'Wan-Hui Wang'
'Jonathan F. Hull'
'David J. Szalda'
'James T. Muckerman'
'Yuichiro Himeda'
'Etsuko Fujita'

_publ_section_title
;
 Cp*Co(III) Catalysts with Proton-Responsive Ligands for Carbon Dioxide
 Hydrogenation in Aqueous Media
;
_journal_name_full 'Inorganic Chemistry'
_journal_page_first 12576
_journal_page_last 12586
_journal_paper_doi 10.1021/ic401707u
_journal_volume 52
_journal_year 2013
_chemical_formula_moiety
;       
C20 H23 Cl Co N2 O2, F6 P, C H4 O, H2 O 
;
_chemical_formula_sum 'C21 H29 Cl Co F6 N2 O4 P'
_chemical_formula_weight 612.81
_chemical_name_systematic
; 
 ? 
;
_space_group_IT_number 2
_symmetry_cell_setting triclinic
_symmetry_space_group_name_Hall '-P 1'
_symmetry_space_group_name_H-M 'P -1'
_atom_sites_solution_hydrogens geom
_atom_sites_solution_primary heavy
_atom_sites_solution_secondary difmap
_audit_creation_method SHELXL-97
_cell_angle_alpha 67.5230(10)
_cell_angle_beta 77.7800(10)
_cell_angle_gamma 76.229(2)
_cell_formula_units_Z 2
_cell_length_a 7.8816(3)
_cell_length_b 11.8745(4)
_cell_length_c 15.4519(4)
_cell_measurement_reflns_used 9933
_cell_measurement_temperature 240(2)
_cell_measurement_theta_max 29.96
_cell_measurement_theta_min 2.69
_cell_volume 1286.09(7)
_computing_cell_refinement 'Bruker SAINT'
_computing_data_collection 'Bruker APEX2'
_computing_data_reduction 'Bruker SAINT'
_computing_molecular_graphics 'Bruker SHELXTL'
_computing_publication_material 'Bruker SHELXTL'
_computing_structure_refinement 'SHELXL-97 (Sheldrick, 1997)'
_computing_structure_solution 'SHELXS-97 (Sheldrick, 1990)'
_diffrn_ambient_temperature 240(2)
_diffrn_measured_fraction_theta_full 0.985
_diffrn_measured_fraction_theta_max 0.985
_diffrn_measurement_device_type 'Bruker APEX-II CCD'
_diffrn_measurement_method '\f and \w scans'
_diffrn_radiation_monochromator graphite
_diffrn_radiation_source 'fine-focus sealed tube'
_diffrn_radiation_type MoK\a
_diffrn_radiation_wavelength 0.71073
_diffrn_reflns_av_R_equivalents 0.0267
_diffrn_reflns_av_sigmaI/netI 0.0263
_diffrn_reflns_limit_h_max 11
_diffrn_reflns_limit_h_min -11
_diffrn_reflns_limit_k_max 16
_diffrn_reflns_limit_k_min -16
_diffrn_reflns_limit_l_max 21
_diffrn_reflns_limit_l_min -21
_diffrn_reflns_number 33558
_diffrn_reflns_theta_full 30.04
_diffrn_reflns_theta_max 30.04
_diffrn_reflns_theta_min 2.69
_diffrn_standards_number 0
_exptl_absorpt_coefficient_mu 0.908
_exptl_absorpt_correction_T_max 0.7460
_exptl_absorpt_correction_T_min 0.6633
_exptl_absorpt_correction_type multi-scan
_exptl_absorpt_process_details
; 
      SADABS Version 2007/2 (Sheldrick, Bruker AXS Inc.) 
;
_exptl_crystal_colour blue
_exptl_crystal_density_diffrn 1.582
_exptl_crystal_description prism
_exptl_crystal_F_000 628
_exptl_crystal_size_max 0.33
_exptl_crystal_size_mid 0.20
_exptl_crystal_size_min 0.10
_refine_diff_density_max 0.702
_refine_diff_density_min -0.573
_refine_diff_density_rms 0.069
_refine_ls_extinction_method none
_refine_ls_goodness_of_fit_ref 0.972
_refine_ls_hydrogen_treatment noref
_refine_ls_matrix_type full
_refine_ls_number_parameters 325
_refine_ls_number_reflns 7418
_refine_ls_number_restraints 0
_refine_ls_restrained_S_all 0.972
_refine_ls_R_factor_all 0.0556
_refine_ls_R_factor_gt 0.0421
_refine_ls_shift/su_max 0.045
_refine_ls_shift/su_mean 0.007
_refine_ls_structure_factor_coef Fsqd
_refine_ls_weighting_details 'calc w=1/[\s^2^(Fo^2^)+(0.0699P)^2^+0.8680P] where P=(Fo^2^+2Fc^2^)/3'
_refine_ls_weighting_scheme calc
_refine_ls_wR_factor_gt 0.1125
_refine_ls_wR_factor_ref 0.1212
_reflns_number_gt 6018
_reflns_number_total 7418
_reflns_threshold_expression >2sigma(I)
_cod_data_source_file ic401707u_si_002_1.cif
_cod_data_source_block '[1-Cl](PF6)A'
_cod_depositor_comments
;
The following automatic conversions were performed:

'_atom_sites_solution_primary' value 'heavy-atom method' was changed
to 'heavy'.

Automatic conversion script
Id: cif_fix_values 6452 2018-10-05 10:23:21Z andrius 
;
_cod_database_code 4336577

loop_
_symmetry_equiv_pos_as_xyz
'x, y, z'
'-x, -y, -z'

loop_
_atom_site_label
_atom_site_type_symbol
_atom_site_fract_x
_atom_site_fract_y
_atom_site_fract_z
_atom_site_U_iso_or_equiv
_atom_site_adp_type
_atom_site_occupancy
_atom_site_symmetry_multiplicity
_atom_site_calc_flag
_atom_site_refinement_flags
Co1 Co 0.61202(3) 0.62287(2) 0.735904(16) 0.02366(8) Uani 1 1 d .
Cl1 Cl 0.37162(7) 0.52829(5) 0.77168(4) 0.03602(12) Uani 1 1 d .
N11 N 0.7294(2) 0.49599(14) 0.84032(11) 0.0254(3) Uani 1 1 d .
C12 C 0.7243(2) 0.53115(17) 0.91507(13) 0.0238(3) Uani 1 1 d .
C13 C 0.8158(3) 0.45751(18) 0.99059(13) 0.0272(4) Uani 1 1 d .
H13 H 0.8100 0.4839 1.0415 0.033 Uiso 1 1 calc R
C14 C 0.9165(3) 0.34381(18) 0.99018(14) 0.0290(4) Uani 1 1 d .
C15 C 0.9150(3) 0.30584(19) 0.91543(15) 0.0326(4) Uani 1 1 d .
H15 H 0.9783 0.2285 0.9143 0.039 Uiso 1 1 calc R
C16 C 0.8194(3) 0.38341(18) 0.84333(14) 0.0311(4) Uani 1 1 d .
H16 H 0.8169 0.3563 0.7939 0.037 Uiso 1 1 calc R
N21 N 0.5207(2) 0.69881(15) 0.83243(11) 0.0256(3) Uani 1 1 d .
C22 C 0.6052(2) 0.64864(17) 0.90993(13) 0.0240(3) Uani 1 1 d .
C23 C 0.5729(3) 0.70120(18) 0.97900(14) 0.0277(4) Uani 1 1 d .
H23 H 0.6338 0.6646 1.0320 0.033 Uiso 1 1 calc R
C24 C 0.4482(3) 0.80980(18) 0.96873(15) 0.0308(4) Uani 1 1 d .
C25 C 0.3552(3) 0.85683(19) 0.89192(15) 0.0337(4) Uani 1 1 d .
H25 H 0.2668 0.9274 0.8848 0.040 Uiso 1 1 calc R
C26 C 0.3938(3) 0.79922(18) 0.82640(14) 0.0313(4) Uani 1 1 d .
H26 H 0.3288 0.8312 0.7751 0.038 Uiso 1 1 calc R
O14 O 1.0071(2) 0.27703(14) 1.06293(12) 0.0399(4) Uani 1 1 d .
H14 H 1.0575 0.2004 1.0609 0.048 Uiso 1 1 d .
O24 O 0.4122(2) 0.86790(16) 1.03139(12) 0.0438(4) Uani 1 1 d .
H24 H 0.4820 0.8276 1.0795 0.053 Uiso 1 1 d .
C1 C 0.8377(3) 0.6110(2) 0.63689(14) 0.0313(4) Uani 1 1 d .
C2 C 0.6858(3) 0.6094(2) 0.60265(14) 0.0337(4) Uani 1 1 d .
C3 C 0.5659(3) 0.7242(2) 0.59664(13) 0.0353(5) Uani 1 1 d .
C4 C 0.6446(3) 0.79417(19) 0.62816(14) 0.0336(4) Uani 1 1 d .
C5 C 0.8087(3) 0.72153(19) 0.65866(14) 0.0312(4) Uani 1 1 d .
C111 C 1.0061(3) 0.5197(2) 0.64324(19) 0.0461(6) Uani 1 1 d .
H11A H 0.9841 0.4422 0.6443 0.069 Uiso 1 1 calc R
H11B H 1.0520 0.5058 0.7007 0.069 Uiso 1 1 calc R
H11C H 1.0914 0.5518 0.5889 0.069 Uiso 1 1 calc R
C222 C 0.6563(4) 0.5129(3) 0.5704(2) 0.0544(7) Uani 1 1 d .
H22A H 0.6802 0.5398 0.5020 0.082 Uiso 1 1 calc R
H22B H 0.5349 0.5003 0.5907 0.082 Uiso 1 1 calc R
H22C H 0.7346 0.4359 0.5975 0.082 Uiso 1 1 calc R
C333 C 0.3948(4) 0.7630(3) 0.55708(18) 0.0532(7) Uani 1 1 d .
H33A H 0.3230 0.8303 0.5763 0.080 Uiso 1 1 calc R
H33B H 0.3328 0.6935 0.5806 0.080 Uiso 1 1 calc R
H33C H 0.4177 0.7905 0.4886 0.080 Uiso 1 1 calc R
C444 C 0.5817(4) 0.9241(2) 0.62493(19) 0.0506(7) Uani 1 1 d .
H44A H 0.6494 0.9786 0.5724 0.076 Uiso 1 1 calc R
H44B H 0.5966 0.9304 0.6836 0.076 Uiso 1 1 calc R
H44C H 0.4580 0.9482 0.6167 0.076 Uiso 1 1 calc R
C555 C 0.9332(4) 0.7611(3) 0.6972(2) 0.0482(6) Uani 1 1 d .
H55A H 1.0172 0.6896 0.7278 0.072 Uiso 1 1 calc R
H55B H 0.8678 0.7989 0.7428 0.072 Uiso 1 1 calc R
H55C H 0.9956 0.8207 0.6460 0.072 Uiso 1 1 calc R
P1 P 0.01974(9) 1.13227(6) 0.64446(5) 0.04247(15) Uani 1 1 d .
F1 F -0.1432(4) 1.0649(3) 0.6854(3) 0.1339(13) Uani 1 1 d .
F2 F 0.1808(5) 1.1997(4) 0.6051(2) 0.1389(13) Uani 1 1 d .
F3 F -0.0496(4) 1.2018(3) 0.71686(19) 0.1135(10) Uani 1 1 d .
F4 F 0.1193(5) 1.0255(3) 0.7195(2) 0.1615(17) Uani 1 1 d .
F5 F 0.0891(5) 1.0615(3) 0.5726(2) 0.1229(11) Uani 1 1 d .
F6 F -0.0786(5) 1.2387(3) 0.5669(3) 0.1585(15) Uani 1 1 d .
C2M C 0.5708(7) 0.7945(4) 0.2469(3) 0.0876(13) Uani 1 1 d .
H2A H 0.6868 0.7785 0.2655 0.131 Uiso 1 1 calc R
H2B H 0.4918 0.7512 0.3002 0.131 Uiso 1 1 calc R
H2C H 0.5256 0.8827 0.2270 0.131 Uiso 1 1 calc R
O2M O 0.5823(5) 0.7536(2) 0.17341(19) 0.0943(10) Uani 1 1 d .
H2M H 0.5331 0.6924 0.1921 0.113 Uiso 1 1 calc R
O1W O 1.1264(4) 0.0410(2) 1.08489(16) 0.0826(9) Uani 1 1 d .
H1W H 1.1026 -0.0050 1.1509 0.099 Uiso 1 1 d .
H2W H 1.2074 -0.0040 1.0598 0.099 Uiso 1 1 d .

loop_
_atom_site_aniso_label
_atom_site_aniso_U_11
_atom_site_aniso_U_22
_atom_site_aniso_U_33
_atom_site_aniso_U_23
_atom_site_aniso_U_13
_atom_site_aniso_U_12
Co1 0.02407(14) 0.02360(13) 0.02126(12) -0.00700(9) -0.00315(9) -0.00173(9)
Cl1 0.0333(3) 0.0389(3) 0.0357(2) -0.0096(2) -0.00499(19) -0.0113(2)
N11 0.0259(8) 0.0235(7) 0.0255(7) -0.0094(6) -0.0037(6) 0.0000(6)
C12 0.0216(8) 0.0224(8) 0.0269(8) -0.0090(7) -0.0030(6) -0.0022(6)
C13 0.0261(9) 0.0266(9) 0.0289(8) -0.0100(7) -0.0066(7) -0.0015(7)
C14 0.0241(9) 0.0249(9) 0.0333(9) -0.0061(7) -0.0062(7) -0.0007(7)
C15 0.0323(10) 0.0239(9) 0.0363(10) -0.0099(8) -0.0033(8) 0.0030(8)
C16 0.0360(11) 0.0266(9) 0.0302(9) -0.0130(7) -0.0024(8) -0.0011(8)
N21 0.0239(8) 0.0238(7) 0.0260(7) -0.0079(6) -0.0036(6) 0.0004(6)
C22 0.0218(8) 0.0220(8) 0.0264(8) -0.0076(6) -0.0031(6) -0.0021(6)
C23 0.0276(9) 0.0256(9) 0.0309(9) -0.0125(7) -0.0056(7) -0.0008(7)
C24 0.0321(10) 0.0251(9) 0.0357(9) -0.0148(8) 0.0005(8) -0.0031(8)
C25 0.0303(10) 0.0260(9) 0.0384(10) -0.0106(8) -0.0026(8) 0.0042(8)
C26 0.0289(10) 0.0276(9) 0.0302(9) -0.0061(7) -0.0059(7) 0.0033(8)
O14 0.0383(9) 0.0323(8) 0.0440(8) -0.0087(6) -0.0202(7) 0.0082(6)
O24 0.0518(10) 0.0362(8) 0.0493(9) -0.0282(7) -0.0097(8) 0.0068(7)
C1 0.0298(10) 0.0341(10) 0.0268(8) -0.0106(7) 0.0023(7) -0.0053(8)
C2 0.0360(11) 0.0426(12) 0.0244(8) -0.0143(8) -0.0008(7) -0.0088(9)
C3 0.0339(11) 0.0411(11) 0.0219(8) -0.0010(8) -0.0045(7) -0.0065(9)
C4 0.0354(11) 0.0292(10) 0.0266(9) -0.0021(7) 0.0004(7) -0.0050(8)
C5 0.0296(10) 0.0297(10) 0.0310(9) -0.0075(7) 0.0010(7) -0.0089(8)
C111 0.0316(12) 0.0445(13) 0.0530(14) -0.0168(11) 0.0057(10) -0.0003(10)
C222 0.0635(18) 0.0701(18) 0.0491(14) -0.0410(14) 0.0003(12) -0.0201(14)
C333 0.0456(14) 0.0620(17) 0.0396(12) 0.0042(11) -0.0191(11) -0.0116(12)
C444 0.0557(16) 0.0263(11) 0.0511(14) -0.0027(10) 0.0052(11) -0.0022(10)
C555 0.0419(13) 0.0512(15) 0.0595(15) -0.0227(12) -0.0074(11) -0.0169(11)
P1 0.0468(4) 0.0339(3) 0.0445(3) -0.0128(2) -0.0093(3) -0.0017(3)
F1 0.0967(19) 0.141(3) 0.202(3) -0.105(3) 0.044(2) -0.0712(19)
F2 0.144(3) 0.210(4) 0.098(2) -0.060(2) 0.0297(18) -0.126(3)
F3 0.158(3) 0.1026(19) 0.1058(19) -0.0788(17) 0.0308(17) -0.0407(18)
F4 0.154(3) 0.143(3) 0.099(2) 0.0142(19) -0.047(2) 0.069(2)
F5 0.162(3) 0.118(2) 0.112(2) -0.0842(19) 0.0221(19) -0.028(2)
F6 0.186(3) 0.121(2) 0.129(3) -0.009(2) -0.090(3) 0.048(2)
C2M 0.130(4) 0.081(3) 0.077(2) -0.041(2) -0.027(2) -0.030(3)
O2M 0.169(3) 0.0515(13) 0.0755(16) -0.0311(12) -0.0645(18) 0.0148(16)
O1W 0.1021(19) 0.0457(12) 0.0578(13) -0.0085(10) 0.0051(12) 0.0345(12)

loop_
_atom_type_symbol
_atom_type_description
_atom_type_scat_dispersion_real
_atom_type_scat_dispersion_imag
_atom_type_scat_source
C C 0.0033 0.0016 'International Tables Vol C Tables 4.2.6.8 and 6.1.1.4'
H H 0.0000 0.0000 'International Tables Vol C Tables 4.2.6.8 and 6.1.1.4'
N N 0.0061 0.0033 'International Tables Vol C Tables 4.2.6.8 and 6.1.1.4'
O O 0.0106 0.0060 'International Tables Vol C Tables 4.2.6.8 and 6.1.1.4'
F F 0.0171 0.0103 'International Tables Vol C Tables 4.2.6.8 and 6.1.1.4'
P P 0.1023 0.0942 'International Tables Vol C Tables 4.2.6.8 and 6.1.1.4'
Cl Cl 0.1484 0.1585 'International Tables Vol C Tables 4.2.6.8 and 6.1.1.4'
Co Co 0.3494 0.9721 'International Tables Vol C Tables 4.2.6.8 and 6.1.1.4'

loop_
_geom_angle_atom_site_label_1
_geom_angle_atom_site_label_2
_geom_angle_atom_site_label_3
_geom_angle
_geom_angle_publ_flag
N21 Co1 N11 81.26(6) y
N21 Co1 C5 101.21(8) ?
N11 Co1 C5 102.19(8) ?
N21 Co1 C2 158.97(8) ?
N11 Co1 C2 117.94(8) ?
C5 Co1 C2 67.87(9) ?
N21 Co1 C3 119.18(8) ?
N11 Co1 C3 157.98(8) ?
C5 Co1 C3 67.62(9) ?
C2 Co1 C3 40.63(9) ?
N21 Co1 C1 138.91(8) y
N11 Co1 C1 92.48(7) y
C5 Co1 C1 40.29(8) ?
C2 Co1 C1 39.58(8) ?
C3 Co1 C1 66.95(8) ?
N21 Co1 C4 92.87(8) ?
N11 Co1 C4 140.31(8) ?
C5 Co1 C4 40.25(8) ?
C2 Co1 C4 67.04(9) ?
C3 Co1 C4 39.33(9) ?
C1 Co1 C4 66.61(8) ?
N21 Co1 Cl1 92.18(5) ?
N11 Co1 Cl1 93.66(5) ?
C5 Co1 Cl1 160.56(6) ?
C2 Co1 Cl1 94.83(6) ?
C3 Co1 Cl1 93.58(6) ?
C1 Co1 Cl1 128.84(6) ?
C4 Co1 Cl1 125.89(6) ?
C16 N11 C12 118.03(16) ?
C16 N11 Co1 127.31(13) ?
C12 N11 Co1 114.57(12) ?
N11 C12 C13 122.03(17) ?
N11 C12 C22 113.48(15) ?
C13 C12 C22 124.37(17) ?
C12 C13 C14 119.18(17) ?
C12 C13 H13 120.4 ?
C14 C13 H13 120.4 ?
O14 C14 C15 124.05(18) ?
O14 C14 C13 117.43(18) ?
C15 C14 C13 118.51(17) ?
C16 C15 C14 118.99(18) ?
C16 C15 H15 120.5 ?
C14 C15 H15 120.5 ?
N11 C16 C15 123.10(18) ?
N11 C16 H16 118.5 ?
C15 C16 H16 118.5 ?
C26 N21 C22 117.97(16) ?
C26 N21 Co1 126.94(13) ?
C22 N21 Co1 114.91(12) ?
N21 C22 C23 122.29(17) ?
N21 C22 C12 113.37(16) ?
C23 C22 C12 124.25(17) ?
C22 C23 C24 118.91(18) ?
C22 C23 H23 120.5 ?
C24 C23 H23 120.5 ?
O24 C24 C25 118.93(18) ?
O24 C24 C23 122.59(19) ?
C25 C24 C23 118.46(18) ?
C26 C25 C24 119.29(18) ?
C26 C25 H25 120.4 ?
C24 C25 H25 120.4 ?
N21 C26 C25 122.86(18) ?
N21 C26 H26 118.6 ?
C25 C26 H26 118.6 ?
C14 O14 H14 111.57(17) ?
C24 O24 H24 110.89(16) ?
C2 C1 C5 108.13(19) ?
C2 C1 C111 127.0(2) ?
C5 C1 C111 124.8(2) ?
C2 C1 Co1 69.18(11) ?
C5 C1 Co1 67.99(11) ?
C111 C1 Co1 131.82(15) ?
C1 C2 C3 107.81(19) ?
C1 C2 C222 127.3(2) ?
C3 C2 C222 124.7(2) ?
C1 C2 Co1 71.25(11) ?
C3 C2 Co1 70.14(11) ?
C222 C2 Co1 127.77(17) ?
C4 C3 C2 107.96(19) ?
C4 C3 C333 127.2(2) ?
C2 C3 C333 124.7(2) ?
C4 C3 Co1 71.24(11) ?
C2 C3 Co1 69.23(11) ?
C333 C3 Co1 128.27(16) ?
C3 C4 C5 108.08(19) ?
C3 C4 C444 127.9(2) ?
C5 C4 C444 123.8(2) ?
C3 C4 Co1 69.43(11) ?
C5 C4 Co1 67.69(11) ?
C444 C4 Co1 131.93(16) ?
C4 C5 C1 107.69(19) ?
C4 C5 C555 125.4(2) ?
C1 C5 C555 126.7(2) ?
C4 C5 Co1 72.06(12) ?
C1 C5 Co1 71.71(11) ?
C555 C5 Co1 126.26(16) ?
C1 C111 H11A 109.5 ?
C1 C111 H11B 109.5 ?
H11A C111 H11B 109.5 ?
C1 C111 H11C 109.5 ?
H11A C111 H11C 109.5 ?
H11B C111 H11C 109.5 ?
C2 C222 H22A 109.5 ?
C2 C222 H22B 109.5 ?
H22A C222 H22B 109.5 ?
C2 C222 H22C 109.5 ?
H22A C222 H22C 109.5 ?
H22B C222 H22C 109.5 ?
C3 C333 H33A 109.5 ?
C3 C333 H33B 109.5 ?
H33A C333 H33B 109.5 ?
C3 C333 H33C 109.5 ?
H33A C333 H33C 109.5 ?
H33B C333 H33C 109.5 ?
C4 C444 H44A 109.5 ?
C4 C444 H44B 109.5 ?
H44A C444 H44B 109.5 ?
C4 C444 H44C 109.5 ?
H44A C444 H44C 109.5 ?
H44B C444 H44C 109.5 ?
C5 C555 H55A 109.5 ?
C5 C555 H55B 109.5 ?
H55A C555 H55B 109.5 ?
C5 C555 H55C 109.5 ?
H55A C555 H55C 109.5 ?
H55B C555 H55C 109.5 ?
F4 P1 F6 178.7(2) ?
F4 P1 F2 92.3(2) ?
F6 P1 F2 87.4(2) ?
F4 P1 F1 87.4(2) ?
F6 P1 F1 92.8(2) ?
F2 P1 F1 179.18(17) ?
F4 P1 F3 89.6(2) ?
F6 P1 F3 91.70(19) ?
F2 P1 F3 91.06(17) ?
F1 P1 F3 88.15(16) ?
F4 P1 F5 90.0(2) ?
F6 P1 F5 88.7(2) ?
F2 P1 F5 89.21(17) ?
F1 P1 F5 91.59(17) ?
F3 P1 F5 179.53(17) ?
O2M C2M H2A 109.5 ?
O2M C2M H2B 109.5 ?
H2A C2M H2B 109.5 ?
O2M C2M H2C 109.5 ?
H2A C2M H2C 109.5 ?
H2B C2M H2C 109.5 ?
C2M O2M H2M 109.5 ?
H1W O1W H2W 108.3(2) ?

loop_
_geom_bond_atom_site_label_1
_geom_bond_atom_site_label_2
_geom_bond_distance
_geom_bond_publ_flag
Co1 N21 1.9547(16) y
Co1 N11 1.9591(16) y
Co1 C5 2.052(2) ?
Co1 C2 2.0745(19) ?
Co1 C3 2.0867(19) ?
Co1 C1 2.1016(19) ?
Co1 C4 2.110(2) ?
Co1 Cl1 2.2917(6) y
N11 C16 1.344(2) ?
N11 C12 1.361(2) ?
C12 C13 1.386(3) ?
C12 C22 1.469(2) ?
C13 C14 1.396(3) ?
C13 H13 0.9400 ?
C14 O14 1.338(2) ?
C14 C15 1.394(3) ?
C15 C16 1.378(3) ?
C15 H15 0.9400 ?
C16 H16 0.9400 ?
N21 C26 1.348(2) ?
N21 C22 1.355(2) ?
C22 C23 1.383(3) ?
C23 C24 1.400(3) ?
C23 H23 0.9400 ?
C24 O24 1.340(2) ?
C24 C25 1.387(3) ?
C25 C26 1.373(3) ?
C25 H25 0.9400 ?
C26 H26 0.9400 ?
O14 H14 0.9117(16) ?
O24 H24 0.9274(17) ?
C1 C2 1.414(3) ?
C1 C5 1.431(3) ?
C1 C111 1.496(3) ?
C2 C3 1.445(3) ?
C2 C222 1.493(3) ?
C3 C4 1.412(3) ?
C3 C333 1.497(3) ?
C4 C5 1.433(3) ?
C4 C444 1.489(3) ?
C5 C555 1.490(3) ?
C111 H11A 0.9700 ?
C111 H11B 0.9700 ?
C111 H11C 0.9700 ?
C222 H22A 0.9700 ?
C222 H22B 0.9700 ?
C222 H22C 0.9700 ?
C333 H33A 0.9700 ?
C333 H33B 0.9700 ?
C333 H33C 0.9700 ?
C444 H44A 0.9700 ?
C444 H44B 0.9700 ?
C444 H44C 0.9700 ?
C555 H55A 0.9700 ?
C555 H55B 0.9700 ?
C555 H55C 0.9700 ?
P1 F4 1.535(2) ?
P1 F6 1.550(3) ?
P1 F2 1.551(3) ?
P1 F1 1.565(3) ?
P1 F3 1.570(2) ?
P1 F5 1.573(2) ?
C2M O2M 1.375(4) ?
C2M H2A 0.9700 ?
C2M H2B 0.9700 ?
C2M H2C 0.9700 ?
O2M H2M 0.8300 ?
O1W H1W 0.957(2) ?
O1W H2W 0.857(2) ?
